data_7109253
loop_
_publ_author_name
'Evgeny Tatarov'
'Thomas Reichert'
'Tobat P. I. Saragi'
'Ayna Scheffler'
'Roman Ueberschaer'
'Clemens Bruhn'
'Thomas Fuhrmann-Lieker'
'Josef Salbeck'

_publ_section_title
;
 Photoinduced sign change of the magnetoresistance in field-effect
 transistors based on a bipolar molecular glass
;
_journal_name_full Chem.Commun.
_journal_page_first 4564
_journal_paper_doi 10.1039/c3cc40552d
_journal_volume 49
_journal_year 2013
_chemical_formula_sum 'C35 H12 Br2 F8 N2'
_chemical_formula_weight 772.29
_chemical_name_systematic
;
?
;
_space_group_IT_number 14
_symmetry_cell_setting monoclinic
_symmetry_Int_Tables_number 14
_symmetry_space_group_name_Hall '-P 2ybc'
_symmetry_space_group_name_H-M 'P 1 21/c 1'
_atom_sites_solution_hydrogens geom
_atom_sites_solution_primary direct
_atom_sites_solution_secondary difmap
_audit_creation_method SHELXL-97
_cell_angle_alpha 90.00
_cell_angle_beta 90.717(3)
_cell_angle_gamma 90.00
_cell_formula_units_Z 8
_cell_length_a 14.1657(6)
_cell_length_b 17.9898(6)
_cell_length_c 23.0292(8)
_cell_measurement_reflns_used 32969
_cell_measurement_temperature 100(2)
_cell_measurement_theta_max 25.58
_cell_measurement_theta_min 1.44
_cell_volume 5868.3(4)
_computing_structure_refinement 'SHELXL-97 (Sheldrick, 1997)'
_computing_structure_solution 'SHELXS-97 (Sheldrick, 1990)'
_diffrn_ambient_temperature 100(2)
_diffrn_detector 'image plate (34 cm diameter)'
_diffrn_detector_area_resol_mean 6.67
_diffrn_detector_type STOE
_diffrn_measured_fraction_theta_full 0.981
_diffrn_measured_fraction_theta_max 0.981
_diffrn_measurement_details ' 180 frames, detector distance = 135 mm'
_diffrn_measurement_device '2-circle goniometer'
_diffrn_measurement_device_type 'STOE IPDS 2'
_diffrn_measurement_method 'rotation method'
_diffrn_radiation_collimation '0.5 mm diameter, multiple pinhole'
_diffrn_radiation_monochromator 'plane graphite'
_diffrn_radiation_polarisn_norm 0
_diffrn_radiation_type 'Mo K\a'
_diffrn_radiation_wavelength 0.71073
_diffrn_reflns_av_R_equivalents 0.0868
_diffrn_reflns_av_sigmaI/netI 0.0600
_diffrn_reflns_limit_h_max 16
_diffrn_reflns_limit_h_min -16
_diffrn_reflns_limit_k_max 21
_diffrn_reflns_limit_k_min -21
_diffrn_reflns_limit_l_max 26
_diffrn_reflns_limit_l_min -26
_diffrn_reflns_number 37657
_diffrn_reflns_theta_full 25.00
_diffrn_reflns_theta_max 25.00
_diffrn_reflns_theta_min 1.44
_diffrn_source 'sealed X-ray tube, 12 x 0.4 mm long-fine focus'
_diffrn_source_current 30
_diffrn_source_power 1.50
_diffrn_source_voltage 50
_diffrn_standards_decay_% none
_exptl_absorpt_coefficient_mu 2.844
_exptl_absorpt_correction_T_max 0.4118
_exptl_absorpt_correction_T_min 0.2444
_exptl_absorpt_correction_type integration
_exptl_absorpt_process_details 'X-red ver. 1.31 (Stoe & Cie. 2005)'
_exptl_crystal_colour colorless
_exptl_crystal_density_diffrn 1.748
_exptl_crystal_density_method 'not measured'
_exptl_crystal_description block
_exptl_crystal_F_000 3024
_exptl_crystal_size_max 0.60
_exptl_crystal_size_mid 0.53
_exptl_crystal_size_min 0.35
_refine_diff_density_max 2.601
_refine_diff_density_min -1.965
_refine_diff_density_rms 0.179
_refine_ls_extinction_method none
_refine_ls_goodness_of_fit_ref 1.000
_refine_ls_hydrogen_treatment constr
_refine_ls_matrix_type full
_refine_ls_number_parameters 847
_refine_ls_number_reflns 10139
_refine_ls_number_restraints 0
_refine_ls_restrained_S_all 1.000
_refine_ls_R_factor_all 0.0939
_refine_ls_R_factor_gt 0.0809
_refine_ls_shift/su_max 0.000
_refine_ls_shift/su_mean 0.000
_refine_ls_structure_factor_coef Fsqd
_refine_ls_weighting_details 'calc w=1/[\s^2^(Fo^2^)+(0.1252P)^2^+30.6080P] where P=(Fo^2^+2Fc^2^)/3'
_refine_ls_weighting_scheme calc
_refine_ls_wR_factor_gt 0.2164
_refine_ls_wR_factor_ref 0.2266
_reflns_number_gt 8261
_reflns_number_total 10139
_reflns_threshold_expression >2sigma(I)
_cod_data_source_file c3cc40552d.txt
_cod_data_source_block i0822
_cod_original_sg_symbol_H-M 'P 21/c'
_cod_database_code 7109253

loop_
_symmetry_equiv_pos_as_xyz
'x, y, z'
'-x, y+1/2, -z+1/2'
'-x, -y, -z'
'x, -y-1/2, z-1/2'

loop_
_atom_site_label
_atom_site_type_symbol
_atom_site_fract_x
_atom_site_fract_y
_atom_site_fract_z
_atom_site_U_iso_or_equiv
_atom_site_adp_type
_atom_site_occupancy
_atom_site_symmetry_multiplicity
_atom_site_calc_flag
_atom_site_refinement_flags
C1 C 0.3948(4) 0.0095(4) 0.2927(3) 0.0348(15) Uani 1 1 d .
C2 C 0.4486(4) -0.0583(4) 0.2679(4) 0.0412(17) Uani 1 1 d .
C3 C 0.4307(5) -0.0972(4) 0.2179(4) 0.0443(17) Uani 1 1 d .
H3A H 0.3765 -0.0868 0.1946 0.053 Uiso 1 1 calc R
C4 C 0.4942(6) -0.1525(4) 0.2021(4) 0.0487(19) Uani 1 1 d .
C5 C 0.5719(5) -0.1701(4) 0.2370(4) 0.050(2) Uani 1 1 d .
H5A H 0.6137 -0.2084 0.2253 0.060 Uiso 1 1 calc R
C6 C 0.5887(5) -0.1330(4) 0.2877(4) 0.0458(19) Uani 1 1 d .
H6A H 0.6418 -0.1455 0.3114 0.055 Uiso 1 1 calc R
C7 C 0.5262(5) -0.0756(4) 0.3046(3) 0.0387(16) Uani 1 1 d .
C8 C 0.5259(4) -0.0254(4) 0.3544(3) 0.0392(17) Uani 1 1 d .
C9 C 0.5867(5) -0.0184(4) 0.4028(4) 0.0431(17) Uani 1 1 d .
H9A H 0.6393 -0.0506 0.4074 0.052 Uiso 1 1 calc R
C10 C 0.5696(5) 0.0348(4) 0.4430(4) 0.0437(18) Uani 1 1 d .
H10A H 0.6099 0.0391 0.4761 0.052 Uiso 1 1 calc R
C11 C 0.4927(5) 0.0838(4) 0.4363(3) 0.0431(17) Uani 1 1 d .
C12 C 0.4313(5) 0.0781(4) 0.3887(3) 0.0401(16) Uani 1 1 d .
H12A H 0.3792 0.1110 0.3841 0.048 Uiso 1 1 calc R
C13 C 0.4488(5) 0.0234(4) 0.3486(3) 0.0371(15) Uani 1 1 d .
C14 C 0.3990(4) 0.0749(3) 0.2502(3) 0.0333(14) Uani 1 1 d .
C15 C 0.4786(5) 0.1108(3) 0.2313(3) 0.0341(14) Uani 1 1 d .
H15A H 0.5394 0.0965 0.2452 0.041 Uiso 1 1 calc R
C16 C 0.4685(5) 0.1683(4) 0.1913(3) 0.0348(14) Uani 1 1 d .
C17 C 0.3774(5) 0.1873(3) 0.1706(3) 0.0327(14) Uani 1 1 d .
H17A H 0.3708 0.2251 0.1421 0.039 Uiso 1 1 calc R
C18 C 0.2976(5) 0.1522(3) 0.1911(3) 0.0329(14) Uani 1 1 d .
H18A H 0.2368 0.1669 0.1775 0.039 Uiso 1 1 calc R
C19 C 0.3069(4) 0.0953(3) 0.2315(3) 0.0307(13) Uani 1 1 d .
C20 C 0.2387(4) 0.0476(3) 0.2612(3) 0.0300(13) Uani 1 1 d .
C21 C 0.1396(4) 0.0441(3) 0.2593(3) 0.0315(14) Uani 1 1 d .
H21A H 0.1047 0.0760 0.2342 0.038 Uiso 1 1 calc R
C22 C 0.0934(4) -0.0060(4) 0.2942(3) 0.0326(14) Uani 1 1 d .
H22A H 0.0264 -0.0087 0.2923 0.039 Uiso 1 1 calc R
C23 C 0.1430(4) -0.0533(4) 0.3323(3) 0.0326(14) Uani 1 1 d .
C24 C 0.2426(4) -0.0502(3) 0.3342(3) 0.0327(14) Uani 1 1 d .
H24A H 0.2774 -0.0813 0.3600 0.039 Uiso 1 1 calc R
C25 C 0.2884(4) -0.0013(3) 0.2982(3) 0.0323(14) Uani 1 1 d .
C26 C 0.5547(5) 0.2067(3) 0.1692(3) 0.0346(15) Uani 1 1 d .
C27 C 0.6331(5) 0.2223(4) 0.2060(4) 0.0398(16) Uani 1 1 d .
C28 C 0.7129(5) 0.2546(4) 0.1827(4) 0.0455(18) Uani 1 1 d .
C29 C 0.6515(6) 0.2564(4) 0.0942(4) 0.0484(19) Uani 1 1 d .
C30 C 0.5664(5) 0.2266(4) 0.1131(3) 0.0402(16) Uani 1 1 d .
C31 C 0.0943(4) -0.1072(4) 0.3706(3) 0.0346(14) Uani 1 1 d .
C32 C 0.0251(5) -0.1554(4) 0.3500(3) 0.0379(15) Uani 1 1 d .
C33 C -0.0162(5) -0.2063(4) 0.3874(4) 0.0464(18) Uani 1 1 d .
C34 C 0.0716(5) -0.1687(5) 0.4626(4) 0.0472(19) Uani 1 1 d .
C35 C 0.1182(5) -0.1165(4) 0.4292(3) 0.0401(16) Uani 1 1 d .
C36 C 0.8151(4) -0.0142(3) 0.1459(3) 0.0230(12) Uani 1 1 d .
C37 C 0.7283(4) 0.0169(3) 0.1129(3) 0.0270(13) Uani 1 1 d .
C38 C 0.6334(4) 0.0037(3) 0.1236(3) 0.0298(13) Uani 1 1 d .
H38A H 0.6141 -0.0244 0.1563 0.036 Uiso 1 1 calc R
C39 C 0.5665(5) 0.0339(4) 0.0838(3) 0.0394(16) Uani 1 1 d .
C40 C 0.5926(6) 0.0757(5) 0.0369(4) 0.050(2) Uani 1 1 d .
H40A H 0.5457 0.0948 0.0111 0.059 Uiso 1 1 calc R
C41 C 0.6868(6) 0.0899(4) 0.0271(3) 0.0475(19) Uani 1 1 d .
H41A H 0.7049 0.1197 -0.0050 0.057 Uiso 1 1 calc R
C42 C 0.7559(5) 0.0600(3) 0.0650(3) 0.0336(14) Uani 1 1 d .
C43 C 0.8590(5) 0.0624(3) 0.0641(3) 0.0339(14) Uani 1 1 d .
C44 C 0.9191(6) 0.0986(4) 0.0263(3) 0.0461(18) Uani 1 1 d .
H44A H 0.8945 0.1289 -0.0040 0.055 Uiso 1 1 calc R
C45 C 1.0145(6) 0.0897(4) 0.0335(4) 0.050(2) Uani 1 1 d .
H45A H 1.0566 0.1140 0.0079 0.060 Uiso 1 1 calc R
C46 C 1.0500(5) 0.0451(5) 0.0783(4) 0.051(2) Uani 1 1 d .
C47 C 0.9920(5) 0.0082(4) 0.1176(3) 0.0381(16) Uani 1 1 d .
H47A H 1.0171 -0.0223 0.1477 0.046 Uiso 1 1 calc R
C48 C 0.8963(4) 0.0183(3) 0.1101(3) 0.0288(13) Uani 1 1 d .
C49 C 0.8135(4) -0.0992(3) 0.1487(3) 0.0224(11) Uani 1 1 d .
C50 C 0.8121(4) -0.1490(3) 0.1028(3) 0.0249(12) Uani 1 1 d .
H50A H 0.8112 -0.1315 0.0638 0.030 Uiso 1 1 calc R
C51 C 0.8120(4) -0.2256(3) 0.1144(3) 0.0277(13) Uani 1 1 d .
C52 C 0.8107(4) -0.2507(3) 0.1727(3) 0.0287(13) Uani 1 1 d .
H52A H 0.8090 -0.3025 0.1806 0.034 Uiso 1 1 calc R
C53 C 0.8118(4) -0.2001(3) 0.2187(3) 0.0277(13) Uani 1 1 d .
H53A H 0.8117 -0.2170 0.2578 0.033 Uiso 1 1 calc R
C54 C 0.8129(4) -0.1238(3) 0.2062(3) 0.0255(12) Uani 1 1 d .
C55 C 0.8166(4) -0.0584(3) 0.2446(3) 0.0254(12) Uani 1 1 d .
C56 C 0.8192(4) -0.0530(4) 0.3054(3) 0.0292(13) Uani 1 1 d .
H56A H 0.8166 -0.0964 0.3289 0.035 Uiso 1 1 calc R
C57 C 0.8256(4) 0.0173(4) 0.3306(3) 0.0308(13) Uani 1 1 d .
H57A H 0.8261 0.0219 0.3717 0.037 Uiso 1 1 calc R
C58 C 0.8315(4) 0.0820(3) 0.2960(3) 0.0275(13) Uani 1 1 d .
C59 C 0.8283(4) 0.0754(3) 0.2353(3) 0.0251(12) Uani 1 1 d .
H59A H 0.8318 0.1185 0.2116 0.030 Uiso 1 1 calc R
C60 C 0.8200(4) 0.0056(3) 0.2104(3) 0.0241(12) Uani 1 1 d .
C61 C 0.8139(4) -0.2806(3) 0.0656(3) 0.0301(13) Uani 1 1 d .
C62 C 0.7643(5) -0.2713(3) 0.0142(3) 0.0336(14) Uani 1 1 d .
C63 C 0.7712(5) -0.3239(4) -0.0293(3) 0.0391(16) Uani 1 1 d .
C64 C 0.8733(5) -0.3925(4) 0.0217(3) 0.0377(15) Uani 1 1 d .
C65 C 0.8712(5) -0.3439(3) 0.0679(3) 0.0338(14) Uani 1 1 d .
C66 C 0.8389(4) 0.1564(4) 0.3246(3) 0.0298(13) Uani 1 1 d .
C67 C 0.9079(4) 0.2075(4) 0.3104(3) 0.0306(13) Uani 1 1 d .
C68 C 0.9120(5) 0.2760(4) 0.3384(3) 0.0371(15) Uani 1 1 d .
C69 C 0.7882(5) 0.2486(4) 0.3924(3) 0.0439(17) Uani 1 1 d .
C70 C 0.7779(5) 0.1792(4) 0.3673(3) 0.0353(14) Uani 1 1 d .
Br1 Br 0.47805(7) -0.20466(5) 0.13024(5) 0.0666(3) Uani 1 1 d .
Br2 Br 0.47305(6) 0.15890(5) 0.49062(4) 0.0554(3) Uani 1 1 d .
Br3 Br 0.43548(5) 0.01678(5) 0.09411(4) 0.0571(3) Uani 1 1 d .
Br4 Br 1.18332(6) 0.03283(7) 0.08595(5) 0.0780(4) Uani 1 1 d .
F1 F 0.6325(3) 0.2066(2) 0.2623(2) 0.0469(10) Uani 1 1 d .
F2 F 0.7865(3) 0.2706(3) 0.2180(2) 0.0599(13) Uani 1 1 d .
F3 F 0.6640(4) 0.2714(3) 0.0381(2) 0.0662(14) Uani 1 1 d .
F4 F 0.4963(3) 0.2146(2) 0.07288(19) 0.0484(10) Uani 1 1 d .
F5 F -0.0016(3) -0.1542(2) 0.29378(19) 0.0439(10) Uani 1 1 d .
F6 F -0.0846(3) -0.2514(3) 0.3669(3) 0.0650(14) Uani 1 1 d .
F7 F 0.0942(4) -0.1751(3) 0.5186(2) 0.0656(14) Uani 1 1 d .
F8 F 0.1864(3) -0.0743(3) 0.45464(19) 0.0495(11) Uani 1 1 d .
F9 F 0.7061(3) -0.2130(2) 0.00556(19) 0.0429(10) Uani 1 1 d .
F10 F 0.7213(3) -0.3137(2) -0.0797(2) 0.0532(11) Uani 1 1 d .
F11 F 0.9318(3) -0.4512(2) 0.0239(2) 0.0519(11) Uani 1 1 d .
F12 F 0.9276(3) -0.3580(2) 0.11446(18) 0.0402(9) Uani 1 1 d .
F13 F 0.9726(3) 0.1918(2) 0.26959(18) 0.0394(9) Uani 1 1 d .
F14 F 0.9792(3) 0.3250(2) 0.3246(2) 0.0492(11) Uani 1 1 d .
F15 F 0.7294(4) 0.2685(3) 0.4347(2) 0.0642(14) Uani 1 1 d .
F16 F 0.7068(3) 0.1348(2) 0.3842(2) 0.0508(11) Uani 1 1 d .
N1 N 0.7232(4) 0.2711(3) 0.1284(3) 0.0493(17) Uani 1 1 d .
N2 N 0.0052(4) -0.2130(4) 0.4425(3) 0.0518(17) Uani 1 1 d .
N3 N 0.8237(4) -0.3836(3) -0.0269(3) 0.0416(14) Uani 1 1 d .
N4 N 0.8538(4) 0.2964(3) 0.3788(3) 0.0405(14) Uani 1 1 d .

loop_
_atom_site_aniso_label
_atom_site_aniso_U_11
_atom_site_aniso_U_22
_atom_site_aniso_U_33
_atom_site_aniso_U_23
_atom_site_aniso_U_13
_atom_site_aniso_U_12
C1 0.020(3) 0.034(3) 0.050(4) 0.009(3) -0.003(3) -0.001(2)
C2 0.020(3) 0.037(4) 0.067(5) 0.013(3) 0.007(3) -0.001(3)
C3 0.037(4) 0.034(4) 0.062(5) 0.000(3) 0.008(3) 0.001(3)
C4 0.044(4) 0.038(4) 0.064(6) -0.004(3) 0.014(4) 0.006(3)
C5 0.038(4) 0.034(4) 0.077(6) 0.002(4) 0.012(4) 0.006(3)
C6 0.023(3) 0.038(4) 0.076(6) 0.022(4) 0.009(3) 0.006(3)
C7 0.025(3) 0.032(3) 0.060(5) 0.009(3) 0.002(3) 0.001(3)
C8 0.023(3) 0.038(4) 0.057(5) 0.023(3) 0.002(3) -0.003(3)
C9 0.031(3) 0.040(4) 0.058(5) 0.012(3) -0.005(3) 0.000(3)
C10 0.033(3) 0.049(4) 0.049(5) 0.020(3) -0.004(3) -0.011(3)
C11 0.040(4) 0.049(4) 0.040(4) 0.005(3) 0.002(3) -0.012(3)
C12 0.030(3) 0.043(4) 0.048(4) 0.010(3) 0.001(3) 0.000(3)
C13 0.026(3) 0.037(3) 0.048(4) 0.009(3) 0.000(3) -0.005(3)
C14 0.023(3) 0.031(3) 0.046(4) 0.000(3) -0.003(3) 0.004(2)
C15 0.031(3) 0.030(3) 0.042(4) 0.001(3) -0.002(3) 0.004(3)
C16 0.029(3) 0.035(3) 0.041(4) -0.004(3) 0.005(3) -0.001(3)
C17 0.038(3) 0.023(3) 0.036(4) -0.003(3) -0.005(3) 0.004(3)
C18 0.035(3) 0.027(3) 0.037(4) -0.006(3) -0.006(3) 0.007(2)
C19 0.026(3) 0.027(3) 0.039(4) -0.004(3) -0.002(3) 0.003(2)
C20 0.026(3) 0.029(3) 0.035(4) -0.003(3) -0.001(3) 0.002(2)
C21 0.026(3) 0.031(3) 0.038(4) -0.005(3) -0.006(3) 0.005(2)
C22 0.023(3) 0.037(3) 0.038(4) -0.005(3) -0.003(3) 0.002(2)
C23 0.025(3) 0.037(3) 0.036(4) -0.001(3) -0.001(3) 0.003(3)
C24 0.027(3) 0.030(3) 0.040(4) -0.003(3) -0.002(3) 0.002(2)
C25 0.018(3) 0.031(3) 0.048(4) -0.001(3) -0.002(3) 0.001(2)
C26 0.031(3) 0.028(3) 0.045(4) -0.004(3) 0.005(3) -0.001(3)
C27 0.029(3) 0.031(3) 0.059(5) 0.001(3) 0.000(3) 0.000(3)
C28 0.040(4) 0.035(4) 0.062(6) 0.000(3) 0.002(4) -0.001(3)
C29 0.056(5) 0.040(4) 0.049(5) -0.002(3) 0.017(4) -0.004(3)
C30 0.038(4) 0.033(3) 0.049(5) -0.007(3) -0.001(3) -0.003(3)
C31 0.026(3) 0.035(3) 0.043(4) -0.004(3) 0.002(3) 0.007(3)
C32 0.027(3) 0.040(4) 0.047(4) 0.005(3) 0.000(3) 0.002(3)
C33 0.033(4) 0.041(4) 0.065(6) 0.009(4) -0.003(3) -0.004(3)
C34 0.032(4) 0.066(5) 0.043(5) 0.013(4) 0.002(3) 0.012(3)
C35 0.030(3) 0.046(4) 0.045(4) -0.001(3) -0.001(3) 0.006(3)
C36 0.022(3) 0.023(3) 0.023(3) 0.001(2) 0.003(2) 0.000(2)
C37 0.036(3) 0.021(3) 0.024(3) -0.004(2) -0.003(2) 0.002(2)
C38 0.026(3) 0.028(3) 0.035(4) -0.009(3) -0.002(3) 0.002(2)
C39 0.029(3) 0.044(4) 0.044(4) -0.016(3) -0.008(3) 0.012(3)
C40 0.050(4) 0.057(5) 0.042(5) -0.003(4) -0.013(3) 0.027(4)
C41 0.081(6) 0.035(4) 0.027(4) 0.007(3) 0.002(4) 0.020(4)
C42 0.046(4) 0.028(3) 0.027(4) 0.003(2) 0.001(3) 0.006(3)
C43 0.051(4) 0.023(3) 0.028(4) -0.004(2) 0.010(3) -0.003(3)
C44 0.063(5) 0.036(4) 0.039(4) 0.001(3) 0.016(4) -0.010(3)
C45 0.062(5) 0.045(4) 0.044(5) -0.008(3) 0.020(4) -0.019(4)
C46 0.034(4) 0.062(5) 0.056(5) -0.036(4) 0.016(3) -0.020(3)
C47 0.033(3) 0.049(4) 0.033(4) -0.017(3) 0.006(3) -0.007(3)
C48 0.029(3) 0.032(3) 0.025(3) -0.009(2) 0.011(2) -0.008(2)
C49 0.017(2) 0.023(3) 0.027(3) 0.001(2) 0.004(2) 0.002(2)
C50 0.024(3) 0.026(3) 0.025(3) 0.000(2) 0.003(2) 0.001(2)
C51 0.023(3) 0.024(3) 0.036(4) -0.003(2) -0.002(2) -0.001(2)
C52 0.025(3) 0.025(3) 0.036(4) 0.007(2) 0.002(2) 0.002(2)
C53 0.028(3) 0.027(3) 0.029(3) 0.002(2) 0.003(2) 0.001(2)
C54 0.017(3) 0.032(3) 0.028(3) 0.001(2) 0.000(2) 0.000(2)
C55 0.020(3) 0.028(3) 0.029(3) 0.003(2) 0.002(2) -0.001(2)
C56 0.025(3) 0.035(3) 0.028(4) 0.006(3) -0.001(2) 0.000(2)
C57 0.027(3) 0.039(3) 0.026(4) 0.000(3) 0.003(2) -0.002(3)
C58 0.020(3) 0.034(3) 0.028(3) -0.003(2) 0.002(2) -0.001(2)
C59 0.020(3) 0.026(3) 0.029(3) -0.001(2) 0.000(2) 0.001(2)
C60 0.018(3) 0.030(3) 0.024(3) -0.001(2) 0.001(2) 0.002(2)
C61 0.031(3) 0.025(3) 0.035(4) -0.002(2) 0.004(3) -0.004(2)
C62 0.032(3) 0.026(3) 0.042(4) -0.004(3) -0.004(3) -0.001(2)
C63 0.040(4) 0.035(3) 0.042(4) -0.004(3) -0.007(3) -0.002(3)
C64 0.040(4) 0.027(3) 0.046(4) -0.004(3) 0.008(3) 0.003(3)
C65 0.035(3) 0.026(3) 0.040(4) 0.001(3) 0.001(3) 0.002(3)
C66 0.026(3) 0.040(3) 0.023(3) 0.000(3) -0.003(2) -0.001(3)
C67 0.025(3) 0.040(3) 0.027(3) -0.005(3) 0.000(2) -0.001(3)
C68 0.029(3) 0.042(4) 0.040(4) -0.004(3) -0.004(3) -0.002(3)
C69 0.047(4) 0.055(4) 0.030(4) -0.013(3) 0.010(3) -0.001(3)
C70 0.034(3) 0.039(3) 0.034(4) -0.005(3) 0.007(3) -0.007(3)
Br1 0.0722(6) 0.0530(5) 0.0749(7) -0.0144(4) 0.0143(5) 0.0072(4)
Br2 0.0573(5) 0.0563(5) 0.0525(5) -0.0073(4) 0.0016(4) -0.0047(4)
Br3 0.0342(4) 0.0663(5) 0.0705(6) -0.0260(4) -0.0160(4) 0.0124(3)
Br4 0.0292(4) 0.1341(10) 0.0712(7) -0.0501(6) 0.0161(4) -0.0288(5)
F1 0.038(2) 0.048(2) 0.054(3) 0.009(2) -0.0086(19) -0.0031(18)
F2 0.034(2) 0.053(3) 0.092(4) 0.016(2) -0.012(2) -0.0103(19)
F3 0.067(3) 0.082(4) 0.050(3) 0.002(3) 0.013(2) -0.018(3)
F4 0.052(3) 0.052(2) 0.041(3) -0.0004(19) 0.0008(19) -0.013(2)
F5 0.037(2) 0.045(2) 0.050(3) -0.0012(18) -0.0067(18) -0.0038(17)
F6 0.047(3) 0.058(3) 0.090(4) 0.018(3) -0.007(2) -0.023(2)
F7 0.054(3) 0.095(4) 0.048(3) 0.022(3) 0.003(2) 0.005(3)
F8 0.037(2) 0.069(3) 0.042(3) -0.005(2) -0.0053(18) 0.000(2)
F9 0.048(2) 0.0310(19) 0.049(3) -0.0078(17) -0.0166(19) 0.0103(17)
F10 0.065(3) 0.049(2) 0.045(3) -0.012(2) -0.015(2) -0.001(2)
F11 0.055(3) 0.032(2) 0.069(3) -0.0092(19) 0.006(2) 0.0147(18)
F12 0.041(2) 0.0329(19) 0.047(2) -0.0015(17) -0.0036(18) 0.0112(16)
F13 0.0273(18) 0.041(2) 0.050(3) -0.0106(18) 0.0129(16) -0.0034(16)
F14 0.038(2) 0.046(2) 0.065(3) -0.012(2) 0.007(2) -0.0169(18)
F15 0.078(3) 0.057(3) 0.059(3) -0.027(2) 0.036(3) -0.013(2)
F16 0.053(3) 0.047(2) 0.053(3) -0.013(2) 0.028(2) -0.015(2)
N1 0.035(3) 0.038(3) 0.075(5) 0.000(3) 0.009(3) -0.005(3)
N2 0.036(3) 0.060(4) 0.059(5) 0.019(3) 0.008(3) -0.002(3)
N3 0.046(3) 0.033(3) 0.047(4) -0.010(3) 0.007(3) -0.003(3)
N4 0.046(3) 0.042(3) 0.033(3) -0.010(2) -0.003(3) -0.004(3)

loop_
_atom_type_symbol
_atom_type_description
_atom_type_scat_dispersion_real
_atom_type_scat_dispersion_imag
_atom_type_scat_source
C C 0.0033 0.0016 'International Tables Vol C Tables 4.2.6.8 and 6.1.1.4'
H H 0.0000 0.0000 'International Tables Vol C Tables 4.2.6.8 and 6.1.1.4'
Br Br -0.2901 2.4595 'International Tables Vol C Tables 4.2.6.8 and 6.1.1.4'
F F 0.0171 0.0103 'International Tables Vol C Tables 4.2.6.8 and 6.1.1.4'
N N 0.0061 0.0033 'International Tables Vol C Tables 4.2.6.8 and 6.1.1.4'

loop_
_geom_angle_atom_site_label_1
_geom_angle_atom_site_label_2
_geom_angle_atom_site_label_3
_geom_angle
C13 C1 C25 116.2(6)
C13 C1 C14 113.3(5)
C25 C1 C14 101.3(5)
C13 C1 C2 101.5(5)
C25 C1 C2 114.8(5)
C14 C1 C2 110.2(6)
C3 C2 C7 121.7(7)
C3 C2 C1 128.8(6)
C7 C2 C1 109.5(7)
C2 C3 C4 118.1(8)
C2 C3 H3A 120.9
C4 C3 H3A 120.9
C5 C4 C3 121.5(8)
C5 C4 Br1 118.2(6)
C3 C4 Br1 120.3(7)
C6 C5 C4 120.7(7)
C6 C5 H5A 119.6
C4 C5 H5A 119.6
C5 C6 C7 119.3(7)
C5 C6 H6A 120.4
C7 C6 H6A 120.4
C2 C7 C6 118.6(7)
C2 C7 C8 108.9(6)
C6 C7 C8 132.4(7)
C13 C8 C9 119.0(7)
C13 C8 C7 108.8(6)
C9 C8 C7 132.2(6)
C10 C9 C8 119.5(7)
C10 C9 H9A 120.2
C8 C9 H9A 120.2
C9 C10 C11 120.7(7)
C9 C10 H10A 119.6
C11 C10 H10A 119.6
C12 C11 C10 121.0(7)
C12 C11 Br2 119.0(6)
C10 C11 Br2 120.0(6)
C13 C12 C11 117.7(7)
C13 C12 H12A 121.2
C11 C12 H12A 121.2
C12 C13 C8 122.1(7)
C12 C13 C1 126.7(6)
C8 C13 C1 111.1(6)
C15 C14 C19 122.6(6)
C15 C14 C1 126.9(6)
C19 C14 C1 110.5(5)
C14 C15 C16 118.7(6)
C14 C15 H15A 120.7
C16 C15 H15A 120.7
C15 C16 C17 119.3(6)
C15 C16 C26 119.3(6)
C17 C16 C26 121.3(6)
C18 C17 C16 121.5(6)
C18 C17 H17A 119.3
C16 C17 H17A 119.3
C17 C18 C19 119.6(6)
C17 C18 H18A 120.2
C19 C18 H18A 120.2
C18 C19 C14 118.2(6)
C18 C19 C20 133.3(6)
C14 C19 C20 108.4(5)
C25 C20 C21 118.9(6)
C25 C20 C19 108.7(5)
C21 C20 C19 132.5(6)
C22 C21 C20 119.6(6)
C22 C21 H21A 120.2
C20 C21 H21A 120.2
C21 C22 C23 121.5(6)
C21 C22 H22A 119.3
C23 C22 H22A 119.3
C22 C23 C24 119.2(6)
C22 C23 C31 122.2(6)
C24 C23 C31 118.6(6)
C25 C24 C23 119.0(6)
C25 C24 H24A 120.5
C23 C24 H24A 120.5
C24 C25 C20 121.8(6)
C24 C25 C1 127.2(6)
C20 C25 C1 111.0(6)
C30 C26 C27 114.5(6)
C30 C26 C16 123.8(6)
C27 C26 C16 121.6(7)
F1 C27 C28 118.9(7)
F1 C27 C26 121.9(6)
C28 C27 C26 119.2(7)
N1 C28 F2 115.9(7)
N1 C28 C27 125.0(7)
F2 C28 C27 119.1(8)
N1 C29 F3 115.7(7)
N1 C29 C30 123.9(8)
F3 C29 C30 120.4(8)
C26 C30 F4 120.6(6)
C26 C30 C29 121.2(7)
F4 C30 C29 118.2(7)
C32 C31 C35 114.6(6)
C32 C31 C23 122.5(6)
C35 C31 C23 122.8(6)
F5 C32 C33 119.5(6)
F5 C32 C31 120.5(6)
C33 C32 C31 120.1(7)
N2 C33 F6 116.2(7)
N2 C33 C32 124.6(7)
F6 C33 C32 119.1(7)
N2 C34 F7 116.9(7)
N2 C34 C35 124.0(7)
F7 C34 C35 119.1(7)
F8 C35 C34 118.7(7)
F8 C35 C31 120.9(6)
C34 C35 C31 120.4(7)
C60 C36 C49 101.1(5)
C60 C36 C48 114.0(5)
C49 C36 C48 114.4(5)
C60 C36 C37 114.9(5)
C49 C36 C37 111.8(5)
C48 C36 C37 101.3(5)
C38 C37 C42 120.8(6)
C38 C37 C36 128.1(6)
C42 C37 C36 111.0(5)
C37 C38 C39 117.3(6)
C37 C38 H38A 121.3
C39 C38 H38A 121.3
C40 C39 C38 122.4(7)
C40 C39 Br3 117.5(5)
C38 C39 Br3 120.2(6)
C39 C40 C41 120.1(7)
C39 C40 H40A 119.9
C41 C40 H40A 119.9
C40 C41 C42 119.5(7)
C40 C41 H41A 120.2
C42 C41 H41A 120.2
C37 C42 C41 119.8(7)
C37 C42 C43 108.4(6)
C41 C42 C43 131.7(7)
C44 C43 C48 120.3(7)
C44 C43 C42 130.1(7)
C48 C43 C42 109.6(5)
C45 C44 C43 118.9(8)
C45 C44 H44A 120.6
C43 C44 H44A 120.6
C44 C45 C46 120.1(7)
C44 C45 H45A 119.9
C46 C45 H45A 119.9
C45 C46 C47 122.8(7)
C45 C46 Br4 118.8(6)
C47 C46 Br4 118.4(7)
C48 C47 C46 116.3(7)
C48 C47 H47A 121.9
C46 C47 H47A 121.9
C47 C48 C43 121.6(6)
C47 C48 C36 128.7(6)
C43 C48 C36 109.7(5)
C50 C49 C54 121.2(5)
C50 C49 C36 127.9(5)
C54 C49 C36 110.9(5)
C49 C50 C51 119.2(6)
C49 C50 H50A 120.4
C51 C50 H50A 120.4
C50 C51 C52 119.7(6)
C50 C51 C61 120.3(6)
C52 C51 C61 120.1(5)
C53 C52 C51 120.6(5)
C53 C52 H52A 119.7
C51 C52 H52A 119.7
C52 C53 C54 118.9(6)
C52 C53 H53A 120.6
C54 C53 H53A 120.6
C49 C54 C53 120.4(6)
C49 C54 C55 108.4(5)
C53 C54 C55 131.2(6)
C60 C55 C56 120.4(6)
C60 C55 C54 108.7(5)
C56 C55 C54 130.9(5)
C57 C56 C55 118.6(6)
C57 C56 H56A 120.7
C55 C56 H56A 120.7
C56 C57 C58 121.1(6)
C56 C57 H57A 119.4
C58 C57 H57A 119.4
C59 C58 C57 119.4(6)
C59 C58 C66 121.0(5)
C57 C58 C66 119.6(6)
C60 C59 C58 119.4(6)
C60 C59 H59A 120.3
C58 C59 H59A 120.3
C59 C60 C55 121.1(6)
C59 C60 C36 128.1(5)
C55 C60 C36 110.8(5)
C62 C61 C65 114.9(6)
C62 C61 C51 123.4(6)
C65 C61 C51 121.6(6)
F9 C62 C61 121.8(6)
F9 C62 C63 118.2(6)
C61 C62 C63 120.0(6)
N3 C63 F10 115.8(6)
N3 C63 C62 125.2(7)
F10 C63 C62 119.0(6)
N3 C64 F11 116.7(6)
N3 C64 C65 124.0(6)
F11 C64 C65 119.2(6)
F12 C65 C64 118.4(6)
F12 C65 C61 121.3(6)
C64 C65 C61 120.3(6)
C70 C66 C67 114.9(6)
C70 C66 C58 122.6(6)
C67 C66 C58 122.5(6)
F13 C67 C66 120.8(6)
F13 C67 C68 118.9(6)
C66 C67 C68 120.4(6)
N4 C68 F14 116.2(6)
N4 C68 C67 123.8(6)
F14 C68 C67 120.0(6)
N4 C69 F15 116.7(6)
N4 C69 C70 124.4(7)
F15 C69 C70 118.8(7)
F16 C70 C66 120.4(6)
F16 C70 C69 119.4(6)
C66 C70 C69 120.2(6)
C28 N1 C29 116.1(7)
C33 N2 C34 116.2(7)
C63 N3 C64 115.5(6)
C69 N4 C68 116.4(6)

loop_
_geom_bond_atom_site_label_1
_geom_bond_atom_site_label_2
_geom_bond_distance
C1 C13 1.509(10)
C1 C25 1.527(8)
C1 C14 1.533(9)
C1 C2 1.551(10)
C2 C3 1.369(11)
C2 C7 1.414(10)
C3 C4 1.391(10)
C3 H3A 0.9500
C4 C5 1.390(12)
C4 Br1 1.915(9)
C5 C6 1.364(12)
C5 H5A 0.9500
C6 C7 1.419(10)
C6 H6A 0.9500
C7 C8 1.458(11)
C8 C13 1.408(9)
C8 C9 1.406(11)
C9 C10 1.355(12)
C9 H9A 0.9500
C10 C11 1.408(11)
C10 H10A 0.9500
C11 C12 1.394(11)
C11 Br2 1.865(8)
C12 C13 1.373(11)
C12 H12A 0.9500
C14 C15 1.375(9)
C14 C19 1.417(9)
C15 C16 1.391(10)
C15 H15A 0.9500
C16 C17 1.412(9)
C16 C26 1.498(9)
C17 C18 1.382(10)
C17 H17A 0.9500
C18 C19 1.388(9)
C18 H18A 0.9500
C19 C20 1.468(9)
C20 C25 1.407(9)
C20 C21 1.406(9)
C21 C22 1.377(10)
C21 H21A 0.9500
C22 C23 1.405(9)
C22 H22A 0.9500
C23 C24 1.411(9)
C23 C31 1.487(10)
C24 C25 1.377(10)
C24 H24A 0.9500
C26 C30 1.352(11)
C26 C27 1.417(10)
C27 F1 1.326(9)
C27 C28 1.385(10)
C28 N1 1.295(11)
C28 F2 1.345(9)
C29 N1 1.305(11)
C29 F3 1.333(10)
C29 C30 1.395(11)
C30 F4 1.367(8)
C31 C32 1.387(10)
C31 C35 1.397(10)
C32 F5 1.345(9)
C32 C33 1.390(11)
C33 N2 1.307(11)
C33 F6 1.346(9)
C34 N2 1.313(11)
C34 F7 1.331(9)
C34 C35 1.387(11)
C35 F8 1.356(8)
C36 C60 1.529(8)
C36 C49 1.531(8)
C36 C48 1.539(8)
C36 C37 1.543(8)
C37 C38 1.390(9)
C37 C42 1.407(9)
C38 C39 1.419(9)
C38 H38A 0.9500
C39 C40 1.369(12)
C39 Br3 1.900(7)
C40 C41 1.381(12)
C40 H40A 0.9500
C41 C42 1.411(10)
C41 H41A 0.9500
C42 C43 1.461(10)
C43 C44 1.387(10)
C43 C48 1.421(10)
C44 C45 1.368(12)
C44 H44A 0.9500
C45 C46 1.397(13)
C45 H45A 0.9500
C46 C47 1.397(11)
C46 Br4 1.908(8)
C47 C48 1.376(10)
C47 H47A 0.9500
C49 C50 1.386(8)
C49 C54 1.398(9)
C50 C51 1.403(8)
C50 H50A 0.9500
C51 C52 1.417(9)
C51 C61 1.499(9)
C52 C53 1.397(9)
C52 H52A 0.9500
C53 C54 1.401(8)
C53 H53A 0.9500
C54 C55 1.473(8)
C55 C60 1.397(8)
C55 C56 1.403(9)
C56 C57 1.395(9)
C56 H56A 0.9500
C57 C58 1.412(9)
C57 H57A 0.9500
C58 C59 1.402(9)
C58 C66 1.495(9)
C59 C60 1.385(8)
C59 H59A 0.9500
C61 C62 1.378(10)
C61 C65 1.399(9)
C62 F9 1.348(7)
C62 C63 1.383(10)
C63 N3 1.308(9)
C63 F10 1.363(8)
C64 N3 1.323(10)
C64 F11 1.344(8)
C64 C65 1.379(10)
C65 F12 1.353(8)
C66 C70 1.381(9)
C66 C67 1.384(9)
C67 F13 1.351(7)
C67 C68 1.391(9)
C68 N4 1.304(9)
C68 F14 1.339(8)
C69 N4 1.306(10)
C69 F15 1.338(8)
C69 C70 1.383(10)
C70 F16 1.347(8)
